data_4115616
loop_
_publ_author_name
'Masaki Kawano'
'Katsuyuki Hirai'
'Hideo Tomioka'
'Yuji Ohashi'

_publ_section_title
;
 Structure Analysis of a Transient Triplet Carbene Trapped in a Crystal
;
_journal_name_full 'Journal of the American Chemical Society'
_journal_page_first 6904
_journal_page_last 6908
_journal_paper_doi 10.1021/ja0106366
_journal_volume 123
_journal_year 2001
_chemical_formula_moiety (C6H2Cl3)2C=N2
_chemical_formula_sum 'C13 H4 Cl6 N2'
_chemical_formula_weight 400.88
_chemical_name_common hexachlorodiphenyldiazomethane
_chemical_name_systematic
; 
 ? 
;
_space_group_IT_number 14
_symmetry_cell_setting monoclinic
_symmetry_space_group_name_Hall '-P 2yn'
_symmetry_space_group_name_H-M 'P 1 21/n 1'
_atom_sites_solution_hydrogens geom
_atom_sites_solution_primary direct
_atom_sites_solution_secondary difmap
_audit_creation_method SHELXL-97
_cell_angle_alpha 90.00
_cell_angle_beta 90.975(14)
_cell_angle_gamma 90.00
_cell_formula_units_Z 4
_cell_length_a 9.6777(16)
_cell_length_b 12.760(4)
_cell_length_c 12.248(2)
_cell_measurement_reflns_used 84
_cell_measurement_temperature 80(2)
_cell_measurement_theta_max 15.0
_cell_measurement_theta_min 2.0
_cell_volume 1512.3(6)
_computing_cell_refinement 'Siemens SMART'
_computing_data_collection 'Siemens SMART'
_computing_data_reduction 'Siemens SAINT & SADABS'
_computing_molecular_graphics 'Siemens XP'
_computing_publication_material 'Siemens SHELXTL'
_computing_structure_refinement 'SHELXL-97 (Sheldrick, 1997)'
_computing_structure_solution 'SHELXS-97 (Sheldrick, 1990)'
_diffrn_ambient_temperature 80(2)
_diffrn_measured_fraction_theta_full 1.000
_diffrn_measured_fraction_theta_max 1.000
_diffrn_measurement_device_type 'Siemens SMART CCD area detector system'
_diffrn_measurement_method 'omega scan'
_diffrn_radiation_monochromator graphite
_diffrn_radiation_source 'rotating anode'
_diffrn_radiation_type MoK\a
_diffrn_radiation_wavelength 0.71073
_diffrn_reflns_av_R_equivalents 0.0396
_diffrn_reflns_av_sigmaI/netI 0.0180
_diffrn_reflns_limit_h_max 14
_diffrn_reflns_limit_h_min -14
_diffrn_reflns_limit_k_max 19
_diffrn_reflns_limit_k_min -19
_diffrn_reflns_limit_l_max 18
_diffrn_reflns_limit_l_min -18
_diffrn_reflns_number 50227
_diffrn_reflns_theta_full 32.50
_diffrn_reflns_theta_max 32.50
_diffrn_reflns_theta_min 2.31
_diffrn_standards_decay_% none
_exptl_absorpt_coefficient_mu 1.127
_exptl_absorpt_correction_T_max 0.9355
_exptl_absorpt_correction_T_min 0.6939
_exptl_absorpt_correction_type semi-empirical
_exptl_absorpt_process_details 'PROGRAM SADABS was used.'
_exptl_crystal_colour yellow
_exptl_crystal_density_diffrn 1.761
_exptl_crystal_description plate
_exptl_crystal_F_000 792
_exptl_crystal_size_max 0.35
_exptl_crystal_size_mid 0.15
_exptl_crystal_size_min 0.06
_refine_diff_density_max 0.497
_refine_diff_density_min -0.569
_refine_diff_density_rms 0.065
_refine_ls_extinction_method none
_refine_ls_goodness_of_fit_ref 1.070
_refine_ls_hydrogen_treatment ride
_refine_ls_matrix_type full
_refine_ls_number_parameters 190
_refine_ls_number_reflns 5471
_refine_ls_number_restraints 0
_refine_ls_restrained_S_all 1.070
_refine_ls_R_factor_all 0.0267
_refine_ls_R_factor_gt 0.0218
_refine_ls_shift/su_max 0.007
_refine_ls_shift/su_mean 0.001
_refine_ls_structure_factor_coef Fsqd
_refine_ls_weighting_details 'calc w=1/[\s^2^(Fo^2^)+(0.0331P)^2^+0.1701P] where P=(Fo^2^+2Fc^2^)/3'
_refine_ls_weighting_scheme calc
_refine_ls_wR_factor_gt 0.0555
_refine_ls_wR_factor_ref 0.0567
_reflns_number_gt 4735
_reflns_number_total 5471
_reflns_threshold_expression >2sigma(I)
_cod_data_source_file ja0106366_1.cif
_cod_data_source_block diazoprecursor
_cod_database_code 4115616

loop_
_symmetry_equiv_pos_as_xyz
'x, y, z'
'-x+1/2, y+1/2, -z+1/2'
'-x, -y, -z'
'x-1/2, -y-1/2, z-1/2'

loop_
_atom_site_label
_atom_site_type_symbol
_atom_site_fract_x
_atom_site_fract_y
_atom_site_fract_z
_atom_site_U_iso_or_equiv
_atom_site_adp_type
_atom_site_occupancy
_atom_site_symmetry_multiplicity
_atom_site_calc_flag
_atom_site_refinement_flags
Cl1 Cl 0.66032(2) 0.117472(17) 0.834274(18) 0.01529(5) Uani 1 1 d .
Cl2 Cl 0.97880(2) 0.376091(18) 1.074442(17) 0.01605(5) Uani 1 1 d .
Cl3 Cl 1.04946(2) 0.363446(19) 0.640295(18) 0.01740(5) Uani 1 1 d .
Cl4 Cl 0.60443(2) 0.378929(18) 0.653658(18) 0.01637(5) Uani 1 1 d .
Cl5 Cl 0.66189(2) 0.44018(2) 0.22294(2) 0.02175(6) Uani 1 1 d .
Cl6 Cl 0.97346(2) 0.146472(17) 0.425178(17) 0.01397(5) Uani 1 1 d .
N1 N 0.80846(8) 0.09828(6) 0.62272(6) 0.01264(13) Uani 1 1 d .
N2 N 0.79950(9) 0.00998(7) 0.61292(7) 0.01816(15) Uani 1 1 d .
C1 C 0.81693(9) 0.20129(7) 0.63295(7) 0.01167(14) Uani 1 1 d .
C11 C 0.85683(8) 0.24231(7) 0.74165(7) 0.01129(14) Uani 1 1 d .
C12 C 0.79376(9) 0.20894(7) 0.83872(7) 0.01202(14) Uani 1 1 d .
C13 C 0.83114(9) 0.24821(7) 0.94137(7) 0.01334(15) Uani 1 1 d .
H13A H 0.7874 0.2237 1.0053 0.016 Uiso 1 1 calc R
C14 C 0.93387(9) 0.32400(7) 0.94766(7) 0.01278(15) Uani 1 1 d .
C15 C 1.00112(9) 0.35986(7) 0.85526(7) 0.01347(15) Uani 1 1 d .
H15A H 1.0720 0.4112 0.8610 0.016 Uiso 1 1 calc R
C16 C 0.96162(9) 0.31836(7) 0.75413(7) 0.01266(15) Uani 1 1 d .
C21 C 0.78413(9) 0.26291(7) 0.53348(7) 0.01097(14) Uani 1 1 d .
C22 C 0.68820(9) 0.34609(7) 0.53364(7) 0.01302(15) Uani 1 1 d .
C23 C 0.65297(10) 0.40231(7) 0.43979(8) 0.01567(16) Uani 1 1 d .
H23A H 0.5899 0.4592 0.4429 0.019 Uiso 1 1 calc R
C24 C 0.71200(10) 0.37354(8) 0.34118(8) 0.01535(16) Uani 1 1 d .
C25 C 0.80842(9) 0.29316(7) 0.33559(7) 0.01417(15) Uani 1 1 d .
H25A H 0.8486 0.2744 0.2681 0.017 Uiso 1 1 calc R
C26 C 0.84456(9) 0.24074(7) 0.43210(7) 0.01189(14) Uani 1 1 d .

loop_
_atom_site_aniso_label
_atom_site_aniso_U_11
_atom_site_aniso_U_22
_atom_site_aniso_U_33
_atom_site_aniso_U_23
_atom_site_aniso_U_13
_atom_site_aniso_U_12
Cl1 0.01413(9) 0.01742(10) 0.01436(9) -0.00004(7) 0.00174(7) -0.00395(7)
Cl2 0.01706(10) 0.02038(10) 0.01067(9) -0.00362(7) -0.00073(7) -0.00032(7)
Cl3 0.01783(10) 0.02198(11) 0.01253(9) -0.00060(7) 0.00421(7) -0.00612(8)
Cl4 0.01828(10) 0.01757(10) 0.01340(9) -0.00122(7) 0.00390(7) 0.00631(7)
Cl5 0.01944(10) 0.02990(12) 0.01597(10) 0.01071(9) 0.00158(8) 0.00598(9)
Cl6 0.01361(9) 0.01530(9) 0.01308(9) -0.00147(7) 0.00245(7) 0.00399(7)
N1 0.0120(3) 0.0148(3) 0.0111(3) 0.0001(3) 0.0000(2) 0.0020(3)
N2 0.0197(4) 0.0148(4) 0.0199(4) -0.0006(3) 0.0001(3) 0.0018(3)
C1 0.0132(3) 0.0112(3) 0.0106(3) -0.0007(3) 0.0003(3) 0.0010(3)
C11 0.0110(3) 0.0125(4) 0.0103(3) -0.0006(3) 0.0001(3) 0.0009(3)
C12 0.0106(3) 0.0131(4) 0.0123(3) 0.0008(3) 0.0006(3) 0.0001(3)
C13 0.0128(4) 0.0163(4) 0.0109(3) 0.0006(3) 0.0006(3) 0.0006(3)
C14 0.0131(3) 0.0154(4) 0.0098(3) -0.0018(3) -0.0007(3) 0.0022(3)
C15 0.0123(3) 0.0147(4) 0.0133(4) -0.0019(3) 0.0004(3) -0.0008(3)
C16 0.0120(3) 0.0147(4) 0.0113(3) 0.0001(3) 0.0022(3) 0.0001(3)
C21 0.0114(3) 0.0119(3) 0.0097(3) -0.0005(3) 0.0002(3) 0.0008(3)
C22 0.0134(3) 0.0138(4) 0.0119(4) -0.0008(3) 0.0023(3) 0.0020(3)
C23 0.0158(4) 0.0160(4) 0.0153(4) 0.0028(3) 0.0016(3) 0.0045(3)
C24 0.0144(4) 0.0188(4) 0.0128(4) 0.0051(3) 0.0002(3) 0.0014(3)
C25 0.0133(4) 0.0181(4) 0.0111(3) 0.0010(3) 0.0014(3) 0.0007(3)
C26 0.0111(3) 0.0129(4) 0.0117(3) -0.0008(3) 0.0007(3) 0.0018(3)

loop_
_atom_type_symbol
_atom_type_description
_atom_type_scat_dispersion_real
_atom_type_scat_dispersion_imag
_atom_type_scat_source
C C 0.0033 0.0016 'International Tables Vol C Tables 4.2.6.8 and 6.1.1.4'
H H 0.0000 0.0000 'International Tables Vol C Tables 4.2.6.8 and 6.1.1.4'
N N 0.0061 0.0033 'International Tables Vol C Tables 4.2.6.8 and 6.1.1.4'
Cl Cl 0.1484 0.1585 'International Tables Vol C Tables 4.2.6.8 and 6.1.1.4'

loop_
_geom_angle_atom_site_label_1
_geom_angle_atom_site_label_2
_geom_angle_atom_site_label_3
_geom_angle
N2 N1 C1 178.97(10)
N1 C1 C11 116.92(8)
N1 C1 C21 115.97(8)
C11 C1 C21 127.11(8)
C16 C11 C12 115.90(8)
C16 C11 C1 121.24(8)
C12 C11 C1 122.87(8)
C13 C12 C11 122.79(8)
C13 C12 Cl1 116.73(7)
C11 C12 Cl1 120.47(7)
C14 C13 C12 118.34(8)
C13 C14 C15 121.87(8)
C13 C14 Cl2 118.96(7)
C15 C14 Cl2 119.17(7)
C14 C15 C16 118.18(8)
C15 C16 C11 122.92(8)
C15 C16 Cl3 117.07(7)
C11 C16 Cl3 120.01(7)
C22 C21 C26 115.79(8)
C22 C21 C1 122.06(8)
C26 C21 C1 122.13(8)
C23 C22 C21 122.59(8)
C23 C22 Cl4 117.50(7)
C21 C22 Cl4 119.87(7)
C22 C23 C24 118.77(8)
C25 C24 C23 121.52(8)
C25 C24 Cl5 119.82(7)
C23 C24 Cl5 118.66(7)
C24 C25 C26 118.06(8)
C25 C26 C21 123.17(8)
C25 C26 Cl6 117.39(7)
C21 C26 Cl6 119.41(7)

loop_
_geom_bond_atom_site_label_1
_geom_bond_atom_site_label_2
_geom_bond_distance
Cl1 C12 1.7409(9)
Cl2 C14 1.7376(9)
Cl3 C16 1.7430(9)
Cl4 C22 1.7420(9)
Cl5 C24 1.7412(10)
Cl6 C26 1.7360(9)
N1 N2 1.1363(12)
N1 C1 1.3228(12)
C1 C11 1.4758(12)
C1 C21 1.4799(12)
C11 C16 1.4101(12)
C11 C12 1.4115(12)
C12 C13 1.3954(12)
C13 C14 1.3882(13)
C14 C15 1.3924(13)
C15 C16 1.3946(13)
C21 C22 1.4100(12)
C21 C26 1.4103(12)
C22 C23 1.3925(13)
C23 C24 1.3940(13)
C24 C25 1.3891(13)
C25 C26 1.3975(12)

loop_
_geom_torsion_atom_site_label_1
_geom_torsion_atom_site_label_2
_geom_torsion_atom_site_label_3
_geom_torsion_atom_site_label_4
_geom_torsion
N2 N1 C1 C11 142(6)
N2 N1 C1 C21 -37(6)
N1 C1 C11 C16 131.25(9)
C21 C1 C11 C16 -49.20(13)
N1 C1 C11 C12 -48.88(12)
C21 C1 C11 C12 130.67(9)
C16 C11 C12 C13 0.22(13)
C1 C11 C12 C13 -179.66(8)
C16 C11 C12 Cl1 178.58(6)
C1 C11 C12 Cl1 -1.30(12)
C11 C12 C13 C14 0.63(13)
Cl1 C12 C13 C14 -177.79(7)
C12 C13 C14 C15 -1.11(13)
C12 C13 C14 Cl2 178.45(7)
C13 C14 C15 C16 0.72(13)
Cl2 C14 C15 C16 -178.84(7)
C14 C15 C16 C11 0.19(13)
C14 C15 C16 Cl3 -179.09(7)
C12 C11 C16 C15 -0.63(13)
C1 C11 C16 C15 179.25(8)
C12 C11 C16 Cl3 178.63(6)
C1 C11 C16 Cl3 -1.49(12)
N1 C1 C21 C22 128.65(9)
C11 C1 C21 C22 -50.90(13)
N1 C1 C21 C26 -49.96(12)
C11 C1 C21 C26 130.49(9)
C26 C21 C22 C23 0.94(13)
C1 C21 C22 C23 -177.75(9)
C26 C21 C22 Cl4 178.75(7)
C1 C21 C22 Cl4 0.06(12)
C21 C22 C23 C24 1.75(14)
Cl4 C22 C23 C24 -176.11(7)
C22 C23 C24 C25 -2.47(15)
C22 C23 C24 Cl5 177.16(7)
C23 C24 C25 C26 0.44(14)
Cl5 C24 C25 C26 -179.20(7)
C24 C25 C26 C21 2.48(14)
C24 C25 C26 Cl6 -175.84(7)
C22 C21 C26 C25 -3.11(13)
C1 C21 C26 C25 175.58(8)
C22 C21 C26 Cl6 175.18(6)
C1 C21 C26 Cl6 -6.13(12)

loop_
_cod_related_entry_id
_cod_related_entry_database
_cod_related_entry_code
1 ChemSpider 28708686
